data_7043129
loop_
_publ_author_name
'Akintola, Oluseun'
'Hornig, David'
'Buchholz, Axel'
'G\"orls, Helmar'
'Plass, Winfried'

_publ_section_title
;
 Solvent-dependent selective cation exchange in anionic frameworks based
 on cobalt(II) and triphenylamine linkers: reactor-dependent synthesis and
 sorption properties
;
_journal_name_full 'Dalton Trans.'
_journal_paper_doi 10.1039/C7DT01405H
_journal_year 2017
_chemical_formula_moiety 'C21 H12 Cl Co N O6, 2(C2 H8 N),0.5(C3 H7 N O), 0.5(H2 O)'
_chemical_formula_sum 'C26.5 H32.5 Cl Co N3.5 O7'
_chemical_formula_weight 606.45
_chemical_name_systematic
; 
 ? 
;
_space_group_IT_number 14
_symmetry_cell_setting monoclinic
_symmetry_space_group_name_Hall '-P 2yn'
_symmetry_space_group_name_H-M 'P 1 21/n 1'
_atom_sites_solution_hydrogens mixed
_atom_sites_solution_primary direct
_atom_sites_solution_secondary difmap
_audit_creation_method SHELXL-97
_audit_update_record
;
2017-04-03 deposited with the CCDC.
2017-05-25 downloaded from the CCDC.
;
_cell_angle_alpha 90
_cell_angle_beta 94.240(1)
_cell_angle_gamma 90
_cell_formula_units_Z 4
_cell_length_a 13.5527(3)
_cell_length_b 10.0016(1)
_cell_length_c 23.6872(6)
_cell_measurement_reflns_used 20911
_cell_measurement_temperature 133(2)
_cell_measurement_theta_max 27.51
_cell_measurement_theta_min 2.21
_cell_volume 3201.98(11)
_computing_cell_refinement DENZO
_computing_data_collection COLLECT
_computing_data_reduction DENZO
_computing_molecular_graphics SHELXTL/PC
_computing_publication_material SHELXL-97
_computing_structure_refinement 'SHELXL-97 (Sheldrick, 2008)'
_computing_structure_solution 'SHELXS-97 (Sheldrick, 2008)'
_diffrn_ambient_temperature 133(2)
_diffrn_measured_fraction_theta_full 0.987
_diffrn_measured_fraction_theta_max 0.987
_diffrn_measurement_device_type KappaCCD
_diffrn_measurement_method 'phi- + omega-scan'
_diffrn_radiation_monochromator graphite
_diffrn_radiation_source 'fine-focus sealed tube'
_diffrn_radiation_type MoK\a
_diffrn_radiation_wavelength 0.71073
_diffrn_reflns_av_R_equivalents 0.0357
_diffrn_reflns_av_sigmaI/netI 0.0345
_diffrn_reflns_limit_h_max 17
_diffrn_reflns_limit_h_min -16
_diffrn_reflns_limit_k_max 12
_diffrn_reflns_limit_k_min -12
_diffrn_reflns_limit_l_max 30
_diffrn_reflns_limit_l_min -29
_diffrn_reflns_number 20911
_diffrn_reflns_theta_full 27.57
_diffrn_reflns_theta_max 27.57
_diffrn_reflns_theta_min 2.21
_exptl_absorpt_coefficient_mu 0.663
_exptl_absorpt_correction_T_max 0.7456
_exptl_absorpt_correction_T_min 0.6342
_exptl_absorpt_correction_type multi-scan
_exptl_absorpt_process_details 'SADABS, Bruker-AXS, 2002'
_exptl_crystal_colour pink-blue
_exptl_crystal_density_diffrn 1.258
_exptl_crystal_density_method 'not measured'
_exptl_crystal_description prism
_exptl_crystal_F_000 1264
_exptl_crystal_size_max 0.046
_exptl_crystal_size_mid 0.042
_exptl_crystal_size_min 0.038
_refine_diff_density_max 1.666
_refine_diff_density_min -0.560
_refine_diff_density_rms 0.107
_refine_ls_extinction_method none
_refine_ls_goodness_of_fit_ref 1.126
_refine_ls_hydrogen_treatment mixed
_refine_ls_matrix_type full
_refine_ls_number_parameters 393
_refine_ls_number_reflns 7298
_refine_ls_number_restraints 0
_refine_ls_restrained_S_all 1.126
_refine_ls_R_factor_all 0.0801
_refine_ls_R_factor_gt 0.0684
_refine_ls_shift/su_max 0.008
_refine_ls_shift/su_mean 0.000
_refine_ls_structure_factor_coef Fsqd
_refine_ls_weighting_details 'calc w=1/[\s^2^(Fo^2^)+(0.0947P)^2^+7.6911P] where P=(Fo^2^+2Fc^2^)/3'
_refine_ls_weighting_scheme calc
_refine_ls_wR_factor_gt 0.1923
_refine_ls_wR_factor_ref 0.2015
_reflns_number_gt 6258
_reflns_number_total 7298
_reflns_threshold_expression >2sigma(I)
_cod_data_source_file c7dt01405h2.cif
_cod_data_source_block FO4969
_cod_original_sg_symbol_H-M 'P 21/n'
_cod_original_formula_sum 'C26.50 H32.50 Cl Co N3.50 O7'
_cod_database_code 7043129

loop_
_symmetry_equiv_pos_as_xyz
'x, y, z'
'-x+1/2, y+1/2, -z+1/2'
'-x, -y, -z'
'x-1/2, -y-1/2, z-1/2'

loop_
_atom_site_label
_atom_site_type_symbol
_atom_site_fract_x
_atom_site_fract_y
_atom_site_fract_z
_atom_site_U_iso_or_equiv
_atom_site_adp_type
_atom_site_occupancy
_atom_site_symmetry_multiplicity
_atom_site_calc_flag
_atom_site_refinement_flags
_atom_site_disorder_assembly
_atom_site_disorder_group
Co1 Co 0.91166(4) 0.51905(5) 0.79820(2) 0.02171(16) Uani 1 1 d . . .
Cl1 Cl 0.86886(7) 0.74171(9) 0.79199(4) 0.0296(2) Uani 1 1 d . . .
O1 O 1.0412(2) 0.4996(3) 0.84233(12) 0.0297(6) Uani 1 1 d . . .
O2 O 1.0022(2) 0.2844(4) 0.83544(16) 0.0472(9) Uani 1 1 d . . .
O3 O 1.8408(2) 0.5307(3) 0.91907(13) 0.0345(7) Uani 1 1 d . . .
O4 O 1.7997(2) 0.4369(3) 0.83492(12) 0.0281(6) Uani 1 1 d . . .
O5 O 1.5162(3) -0.0393(3) 1.20870(13) 0.0385(7) Uani 1 1 d . . .
O6 O 1.3825(2) 0.0760(3) 1.22511(12) 0.0339(7) Uani 1 1 d . . .
N1 N 1.4310(2) 0.2482(3) 0.96800(12) 0.0226(6) Uani 1 1 d . . .
C1 C 1.0588(3) 0.3763(4) 0.85078(16) 0.0287(8) Uani 1 1 d . . .
C2 C 1.1572(3) 0.3417(4) 0.88129(15) 0.0242(7) Uani 1 1 d . . .
C3 C 1.1734(3) 0.2158(4) 0.90558(16) 0.0268(8) Uani 1 1 d . . .
H3A H 1.1221 0.1509 0.9026 0.032 Uiso 1 1 calc R . .
C4 C 1.2633(3) 0.1844(4) 0.93399(16) 0.0271(8) Uani 1 1 d . . .
H4A H 1.2726 0.0993 0.9514 0.032 Uiso 1 1 calc R . .
C5 C 1.3402(2) 0.2773(4) 0.93716(14) 0.0210(7) Uani 1 1 d . . .
C6 C 1.3259(3) 0.4002(4) 0.91027(15) 0.0233(7) Uani 1 1 d . . .
H6A H 1.3791 0.4620 0.9103 0.028 Uiso 1 1 calc R . .
C7 C 1.2343(3) 0.4337(4) 0.88325(16) 0.0258(7) Uani 1 1 d . . .
H7A H 1.2246 0.5191 0.8662 0.031 Uiso 1 1 calc R . .
C8 C 1.7875(3) 0.4627(4) 0.88504(16) 0.0234(7) Uani 1 1 d . . .
C9 C 1.6927(3) 0.4035(4) 0.90713(15) 0.0208(7) Uani 1 1 d . . .
C10 C 1.6738(3) 0.4184(4) 0.96402(15) 0.0236(7) Uani 1 1 d . . .
H10A H 1.7202 0.4638 0.9892 0.028 Uiso 1 1 calc R . .
C11 C 1.5882(3) 0.3677(4) 0.98386(15) 0.0240(7) Uani 1 1 d . . .
H11A H 1.5757 0.3796 1.0225 0.029 Uiso 1 1 calc R . .
C12 C 1.5201(3) 0.2994(4) 0.94777(15) 0.0203(7) Uani 1 1 d . . .
C13 C 1.5386(3) 0.2821(4) 0.89097(14) 0.0209(7) Uani 1 1 d . . .
H13A H 1.4928 0.2346 0.8662 0.025 Uiso 1 1 calc R . .
C14 C 1.6242(3) 0.3346(4) 0.87089(15) 0.0222(7) Uani 1 1 d . . .
H14A H 1.6363 0.3237 0.8322 0.027 Uiso 1 1 calc R . .
C15 C 1.4481(3) 0.0375(4) 1.19381(16) 0.0267(8) Uani 1 1 d . . .
C16 C 1.4418(3) 0.0929(4) 1.13376(15) 0.0243(7) Uani 1 1 d . . .
C17 C 1.5172(3) 0.0669(4) 1.09834(16) 0.0258(7) Uani 1 1 d . . .
H17A H 1.5717 0.0129 1.1117 0.031 Uiso 1 1 calc R . .
C18 C 1.5138(3) 0.1184(4) 1.04415(15) 0.0235(7) Uani 1 1 d . . .
H18A H 1.5662 0.1009 1.0207 0.028 Uiso 1 1 calc R . .
C19 C 1.4332(3) 0.1965(4) 1.02385(14) 0.0210(7) Uani 1 1 d . . .
C20 C 1.3568(3) 0.2221(4) 1.05865(15) 0.0238(7) Uani 1 1 d . . .
H20A H 1.3017 0.2748 1.0451 0.029 Uiso 1 1 calc R . .
C21 C 1.3615(3) 0.1706(4) 1.11318(15) 0.0227(7) Uani 1 1 d . . .
H21A H 1.3094 0.1884 1.1368 0.027 Uiso 1 1 calc R . .
N1EA N 0.8400(3) 0.1715(4) 0.78044(17) 0.0332(8) Uani 1 1 d . . .
H2NA H 0.785(4) 0.209(6) 0.765(2) 0.047(15) Uiso 1 1 d . . .
H1NA H 0.879(5) 0.255(6) 0.792(3) 0.056(17) Uiso 1 1 d . . .
C1EA C 0.8131(4) 0.0927(5) 0.8298(2) 0.0412(10) Uani 1 1 d . . .
H1EA H 0.7788 0.1503 0.8555 0.062 Uiso 1 1 calc R . .
H1EB H 0.8732 0.0565 0.8497 0.062 Uiso 1 1 calc R . .
H1EC H 0.7694 0.0189 0.8169 0.062 Uiso 1 1 calc R . .
C2EA C 0.8931(4) 0.0915(5) 0.7396(2) 0.0430(11) Uani 1 1 d . . .
H2EA H 0.9084 0.1481 0.7077 0.064 Uiso 1 1 calc R . .
H2EB H 0.8513 0.0167 0.7258 0.064 Uiso 1 1 calc R . .
H2EC H 0.9547 0.0569 0.7584 0.064 Uiso 1 1 calc R . .
N1EB N 1.9906(3) 0.7108(5) 0.92779(19) 0.0462(10) Uani 1 1 d . . .
H1NB H 1.9414 0.6408 0.9161 0.069 Uiso 1 1 d R . .
H2NB H 2.0415 0.7398 0.8983 0.069 Uiso 1 1 d R . .
C1EB C 1.9351(5) 0.8313(6) 0.9430(3) 0.0571(14) Uani 1 1 d . . .
H1ED H 1.8877 0.8557 0.9114 0.086 Uiso 1 1 calc R . .
H1EE H 1.9814 0.9054 0.9510 0.086 Uiso 1 1 calc R . .
H1EF H 1.8994 0.8128 0.9766 0.086 Uiso 1 1 calc R . .
C2EB C 2.0558(5) 0.6591(8) 0.9748(4) 0.087(3) Uani 1 1 d . . .
H2ED H 2.0833 0.5730 0.9641 0.130 Uiso 1 1 calc R . .
H2EE H 2.0179 0.6471 1.0081 0.130 Uiso 1 1 calc R . .
H2EF H 2.1097 0.7227 0.9837 0.130 Uiso 1 1 calc R . .
O1DA O 1.1247(5) 0.8068(8) 0.8549(3) 0.052(2) Uani 0.50 1 d P A 1
N1DA N 1.2229(5) 0.7371(9) 0.7881(3) 0.0380(18) Uani 0.50 1 d P A 1
C1DA C 1.1373(6) 0.7532(9) 0.8067(5) 0.045(3) Uani 0.50 1 d P A 1
H1DD H 1.0807 0.7242 0.7838 0.054 Uiso 0.50 1 calc PR A 1
C2DA C 1.2362(7) 0.6659(12) 0.7391(4) 0.048(3) Uani 0.50 1 d P A 1
H2DC H 1.3067 0.6651 0.7322 0.072 Uiso 0.50 1 calc PR A 1
H2DD H 1.1985 0.7083 0.7071 0.072 Uiso 0.50 1 calc PR A 1
H2DE H 1.2130 0.5739 0.7434 0.072 Uiso 0.50 1 calc PR A 1
C3DA C 1.3144(7) 0.7767(13) 0.8188(6) 0.058(3) Uani 0.50 1 d P A 1
H3DA H 1.3702 0.7546 0.7964 0.087 Uiso 0.50 1 calc PR A 1
H3DB H 1.3217 0.7290 0.8550 0.087 Uiso 0.50 1 calc PR A 1
H3DC H 1.3135 0.8732 0.8258 0.087 Uiso 0.50 1 calc PR A 1
O1WA O 1.1843(6) 0.8200(8) 0.8925(3) 0.057(2) Uani 0.50 1 d P B 2

loop_
_atom_site_aniso_label
_atom_site_aniso_U_11
_atom_site_aniso_U_22
_atom_site_aniso_U_33
_atom_site_aniso_U_23
_atom_site_aniso_U_13
_atom_site_aniso_U_12
Co1 0.0201(3) 0.0255(3) 0.0197(3) -0.00008(18) 0.00235(18) -0.00022(18)
Cl1 0.0342(5) 0.0244(4) 0.0298(5) -0.0002(4) -0.0002(4) 0.0040(4)
O1 0.0238(13) 0.0399(16) 0.0249(14) 0.0014(11) -0.0018(11) 0.0032(11)
O2 0.0306(16) 0.0468(19) 0.061(2) -0.0077(17) -0.0183(15) -0.0021(14)
O3 0.0275(14) 0.0441(17) 0.0321(16) -0.0029(13) 0.0035(12) -0.0121(13)
O4 0.0264(13) 0.0333(15) 0.0257(14) -0.0015(11) 0.0081(11) -0.0039(11)
O5 0.0528(19) 0.0369(17) 0.0251(15) 0.0086(12) -0.0021(13) 0.0018(14)
O6 0.0487(17) 0.0355(16) 0.0182(13) 0.0023(11) 0.0068(12) -0.0057(14)
N1 0.0169(13) 0.0357(17) 0.0152(13) 0.0060(12) 0.0011(10) 0.0008(12)
C1 0.0241(18) 0.040(2) 0.0214(18) -0.0016(16) -0.0012(14) 0.0022(16)
C2 0.0228(17) 0.0316(19) 0.0180(16) -0.0032(14) -0.0002(13) 0.0022(14)
C3 0.0203(17) 0.033(2) 0.0267(19) -0.0001(15) 0.0022(14) -0.0061(15)
C4 0.0259(18) 0.0298(19) 0.0255(18) 0.0041(15) 0.0013(14) -0.0016(15)
C5 0.0187(16) 0.0314(18) 0.0129(14) -0.0020(13) 0.0020(12) 0.0015(14)
C6 0.0195(16) 0.0285(18) 0.0219(17) -0.0025(14) 0.0021(13) -0.0023(14)
C7 0.0278(18) 0.0245(18) 0.0250(18) 0.0011(14) 0.0018(14) 0.0018(14)
C8 0.0237(17) 0.0224(17) 0.0236(17) -0.0020(14) -0.0021(14) -0.0024(14)
C9 0.0197(16) 0.0224(17) 0.0208(17) 0.0017(13) 0.0047(13) -0.0011(13)
C10 0.0234(17) 0.0268(18) 0.0205(17) -0.0015(14) 0.0006(13) -0.0023(14)
C11 0.0243(17) 0.0326(19) 0.0153(16) -0.0023(14) 0.0021(13) -0.0011(15)
C12 0.0187(15) 0.0230(17) 0.0194(16) 0.0028(13) 0.0034(12) 0.0008(13)
C13 0.0202(16) 0.0272(18) 0.0158(15) -0.0004(13) 0.0032(12) -0.0013(13)
C14 0.0244(17) 0.0273(18) 0.0157(15) -0.0005(13) 0.0062(13) 0.0018(14)
C15 0.034(2) 0.0232(18) 0.0222(18) 0.0005(14) -0.0007(15) -0.0057(15)
C16 0.0336(19) 0.0219(17) 0.0175(16) -0.0008(13) 0.0030(14) -0.0046(15)
C17 0.0305(19) 0.0262(18) 0.0206(17) 0.0019(14) 0.0025(14) 0.0026(15)
C18 0.0249(17) 0.0275(18) 0.0187(17) -0.0007(14) 0.0060(13) 0.0032(14)
C19 0.0216(16) 0.0254(17) 0.0161(16) 0.0016(13) 0.0023(12) -0.0031(13)
C20 0.0215(16) 0.0302(19) 0.0202(17) 0.0010(14) 0.0047(13) 0.0014(14)
C21 0.0237(17) 0.0270(18) 0.0182(16) -0.0001(14) 0.0064(13) -0.0016(14)
N1EA 0.0309(18) 0.0257(17) 0.041(2) 0.0005(15) -0.0077(15) 0.0003(14)
C1EA 0.043(2) 0.030(2) 0.050(3) 0.0045(19) 0.006(2) 0.0004(19)
C2EA 0.055(3) 0.036(2) 0.037(2) -0.0023(19) 0.000(2) -0.001(2)
N1EB 0.039(2) 0.049(2) 0.051(2) -0.013(2) 0.0060(18) -0.0095(18)
C1EB 0.065(4) 0.052(3) 0.054(3) -0.011(3) 0.005(3) 0.000(3)
C2EB 0.069(4) 0.081(5) 0.103(6) -0.021(4) -0.044(4) 0.007(4)
O1DA 0.041(4) 0.070(5) 0.047(4) -0.028(4) 0.019(3) -0.038(4)
N1DA 0.024(3) 0.063(5) 0.027(3) 0.017(3) 0.000(3) -0.024(3)
C1DA 0.024(4) 0.034(5) 0.074(7) 0.025(5) -0.007(4) -0.023(3)
C2DA 0.027(4) 0.069(7) 0.052(6) 0.010(5) 0.023(4) -0.018(4)
C3DA 0.029(5) 0.069(7) 0.074(8) 0.007(6) -0.007(5) -0.032(5)
O1WA 0.072(5) 0.064(5) 0.040(4) -0.007(4) 0.029(4) -0.026(4)

loop_
_atom_type_symbol
_atom_type_description
_atom_type_scat_dispersion_real
_atom_type_scat_dispersion_imag
_atom_type_scat_source
C C 0.0033 0.0016 'International Tables Vol C Tables 4.2.6.8 and 6.1.1.4'
H H 0.0000 0.0000 'International Tables Vol C Tables 4.2.6.8 and 6.1.1.4'
N N 0.0061 0.0033 'International Tables Vol C Tables 4.2.6.8 and 6.1.1.4'
O O 0.0106 0.0060 'International Tables Vol C Tables 4.2.6.8 and 6.1.1.4'
Cl Cl 0.1484 0.1585 'International Tables Vol C Tables 4.2.6.8 and 6.1.1.4'
Co Co 0.3494 0.9721 'International Tables Vol C Tables 4.2.6.8 and 6.1.1.4'

loop_
_geom_angle_atom_site_label_1
_geom_angle_atom_site_label_2
_geom_angle_atom_site_label_3
_geom_angle
_geom_angle_site_symmetry_1
_geom_angle_site_symmetry_3
O4 Co1 O1 113.83(12) 1_455 .
O4 Co1 O6 94.28(13) 1_455 4_565
O1 Co1 O6 121.49(13) . 4_565
O4 Co1 Cl1 103.39(9) 1_455 .
O1 Co1 Cl1 109.70(9) . .
O6 Co1 Cl1 111.95(9) 4_565 .
C1 O1 Co1 109.1(2) . .
C8 O4 Co1 119.7(2) . 1_655
C15 O6 Co1 105.2(3) . 4_666
C5 N1 C19 120.9(3) . .
C5 N1 C12 118.6(3) . .
C19 N1 C12 119.0(3) . .
O2 C1 O1 124.8(4) . .
O2 C1 C2 118.6(4) . .
O1 C1 C2 116.6(3) . .
C7 C2 C3 119.3(3) . .
C7 C2 C1 120.0(4) . .
C3 C2 C1 120.7(3) . .
C4 C3 C2 120.8(4) . .
C4 C3 H3A 119.6 . .
C2 C3 H3A 119.6 . .
C3 C4 C5 120.2(4) . .
C3 C4 H4A 119.9 . .
C5 C4 H4A 119.9 . .
C6 C5 C4 119.1(3) . .
C6 C5 N1 120.3(3) . .
C4 C5 N1 120.6(3) . .
C5 C6 C7 120.7(3) . .
C5 C6 H6A 119.6 . .
C7 C6 H6A 119.6 . .
C2 C7 C6 119.9(4) . .
C2 C7 H7A 120.1 . .
C6 C7 H7A 120.1 . .
O4 C8 O3 128.5(4) . .
O4 C8 C9 114.8(3) . .
O3 C8 C9 116.7(3) . .
C14 C9 C10 118.9(3) . .
C14 C9 C8 120.9(3) . .
C10 C9 C8 120.2(3) . .
C11 C10 C9 120.5(3) . .
C11 C10 H10A 119.8 . .
C9 C10 H10A 119.8 . .
C10 C11 C12 120.5(3) . .
C10 C11 H11A 119.7 . .
C12 C11 H11A 119.7 . .
C11 C12 C13 119.6(3) . .
C11 C12 N1 120.6(3) . .
C13 C12 N1 119.7(3) . .
C14 C13 C12 119.8(3) . .
C14 C13 H13A 120.1 . .
C12 C13 H13A 120.1 . .
C13 C14 C9 120.6(3) . .
C13 C14 H14A 119.7 . .
C9 C14 H14A 119.7 . .
O5 C15 O6 124.6(4) . .
O5 C15 C16 118.9(4) . .
O6 C15 C16 116.4(3) . .
C17 C16 C21 118.8(3) . .
C17 C16 C15 120.1(3) . .
C21 C16 C15 121.1(3) . .
C18 C17 C16 121.0(4) . .
C18 C17 H17A 119.5 . .
C16 C17 H17A 119.5 . .
C17 C18 C19 119.9(3) . .
C17 C18 H18A 120.0 . .
C19 C18 H18A 120.0 . .
C20 C19 C18 119.7(3) . .
C20 C19 N1 121.3(3) . .
C18 C19 N1 119.1(3) . .
C21 C20 C19 119.8(3) . .
C21 C20 H20A 120.1 . .
C19 C20 H20A 120.1 . .
C20 C21 C16 120.8(3) . .
C20 C21 H21A 119.6 . .
C16 C21 H21A 119.6 . .
C1EA N1EA C2EA 112.8(4) . .
C1EA N1EA H2NA 108(4) . .
C2EA N1EA H2NA 113(4) . .
C1EA N1EA H1NA 112(3) . .
C2EA N1EA H1NA 111(3) . .
H2NA N1EA H1NA 100(5) . .
N1EA C1EA H1EA 109.5 . .
N1EA C1EA H1EB 109.5 . .
H1EA C1EA H1EB 109.5 . .
N1EA C1EA H1EC 109.5 . .
H1EA C1EA H1EC 109.5 . .
H1EB C1EA H1EC 109.5 . .
N1EA C2EA H2EA 109.5 . .
N1EA C2EA H2EB 109.5 . .
H2EA C2EA H2EB 109.5 . .
N1EA C2EA H2EC 109.5 . .
H2EA C2EA H2EC 109.5 . .
H2EB C2EA H2EC 109.5 . .
C2EB N1EB C1EB 113.1(5) . .
C2EB N1EB H1NB 108.6 . .
C1EB N1EB H1NB 107.4 . .
C2EB N1EB H2NB 102.3 . .
C1EB N1EB H2NB 107.8 . .
H1NB N1EB H2NB 117.8 . .
N1EB C1EB H1ED 109.5 . .
N1EB C1EB H1EE 109.5 . .
H1ED C1EB H1EE 109.5 . .
N1EB C1EB H1EF 109.5 . .
H1ED C1EB H1EF 109.5 . .
H1EE C1EB H1EF 109.5 . .
N1EB C2EB H2ED 109.5 . .
N1EB C2EB H2EE 109.5 . .
H2ED C2EB H2EE 109.5 . .
N1EB C2EB H2EF 109.5 . .
H2ED C2EB H2EF 109.5 . .
H2EE C2EB H2EF 109.5 . .
C1DA N1DA C2DA 122.0(8) . .
C1DA N1DA C3DA 123.9(10) . .
C2DA N1DA C3DA 113.7(9) . .
N1DA C1DA O1DA 122.7(8) . .
N1DA C1DA H1DD 118.6 . .
O1DA C1DA H1DD 118.6 . .
N1DA C2DA H2DC 109.5 . .
N1DA C2DA H2DD 109.5 . .
H2DC C2DA H2DD 109.5 . .
N1DA C2DA H2DE 109.5 . .
H2DC C2DA H2DE 109.5 . .
H2DD C2DA H2DE 109.5 . .
N1DA C3DA H3DA 109.5 . .
N1DA C3DA H3DB 109.5 . .
H3DA C3DA H3DB 109.5 . .
N1DA C3DA H3DC 109.5 . .
H3DA C3DA H3DC 109.5 . .
H3DB C3DA H3DC 109.5 . .

loop_
_geom_bond_atom_site_label_1
_geom_bond_atom_site_label_2
_geom_bond_distance
_geom_bond_site_symmetry_2
Co1 O4 1.982(3) 1_455
Co1 O1 1.985(3) .
Co1 O6 1.989(3) 4_565
Co1 Cl1 2.3032(10) .
O1 C1 1.269(5) .
O2 C1 1.234(5) .
O3 C8 1.244(5) .
O4 C8 1.238(5) .
O4 Co1 1.982(3) 1_655
O5 C15 1.232(5) .
O6 C15 1.259(5) .
O6 Co1 1.989(3) 4_666
N1 C5 1.414(4) .
N1 C19 1.419(4) .
N1 C12 1.426(4) .
C1 C2 1.510(5) .
C2 C7 1.390(5) .
C2 C3 1.394(6) .
C3 C4 1.384(5) .
C3 H3A 0.9500 .
C4 C5 1.394(5) .
C4 H4A 0.9500 .
C5 C6 1.391(5) .
C6 C7 1.395(5) .
C6 H6A 0.9500 .
C7 H7A 0.9500 .
C8 C9 1.541(5) .
C9 C14 1.398(5) .
C9 C10 1.398(5) .
C10 C11 1.380(5) .
C10 H10A 0.9500 .
C11 C12 1.390(5) .
C11 H11A 0.9500 .
C12 C13 1.398(5) .
C13 C14 1.389(5) .
C13 H13A 0.9500 .
C14 H14A 0.9500 .
C15 C16 1.523(5) .
C16 C17 1.393(5) .
C16 C21 1.395(5) .
C17 C18 1.381(5) .
C17 H17A 0.9500 .
C18 C19 1.399(5) .
C18 H18A 0.9500 .
C19 C20 1.394(5) .
C20 C21 1.388(5) .
C20 H20A 0.9500 .
C21 H21A 0.9500 .
N1EA C1EA 1.478(6) .
N1EA C2EA 1.482(6) .
N1EA H2NA 0.88(6) .
N1EA H1NA 1.02(6) .
C1EA H1EA 0.9800 .
C1EA H1EB 0.9800 .
C1EA H1EC 0.9800 .
C2EA H2EA 0.9800 .
C2EA H2EB 0.9800 .
C2EA H2EC 0.9800 .
N1EB C2EB 1.463(8) .
N1EB C1EB 1.480(7) .
N1EB H1NB 0.9919 .
N1EB H2NB 1.0581 .
C1EB H1ED 0.9800 .
C1EB H1EE 0.9800 .
C1EB H1EF 0.9800 .
C2EB H2ED 0.9800 .
C2EB H2EE 0.9800 .
C2EB H2EF 0.9800 .
O1DA C1DA 1.285(13) .
N1DA C1DA 1.281(12) .
N1DA C2DA 1.386(14) .
N1DA C3DA 1.446(11) .
C1DA H1DD 0.9500 .
C2DA H2DC 0.9800 .
C2DA H2DD 0.9800 .
C2DA H2DE 0.9800 .
C3DA H3DA 0.9800 .
C3DA H3DB 0.9800 .
C3DA H3DC 0.9800 .
